data_4303207
loop_
_publ_author_name
'Alexander Rothenberger'
'Collin Morris'
'Hsien-Hau Wang'
'Duck Young Chung'
'Mercouri G. Kanatzidis'

_publ_contact_author
;
      Prof. M. G. Kanatzidis
      Department of Chemistry
      2145 Sheridan Road
      Northwestern University
      Evanston, IL 60208-3113
      USA
;
_publ_contact_author_email m-kanatzidis@northwestern.edu
_publ_contact_author_fax 'Int + 847-491-5937'
_publ_contact_author_phone 'Int + 847-467-1541'
_publ_section_title
;
Soft-Hard Acid-Base Interactions: Probing Coordination Preferences of
Sulfur and Selenium in Mixed Chalcophosphates in the Family APbPS4-xSex (A
= K, Rb, Cs; x= 0-4)
;
_journal_name_full 'Inorganic Chemistry'
_journal_page_first 9036
_journal_page_last 9040
_journal_paper_doi 10.1021/ic901283k
_journal_volume 48
_journal_year 2009
_chemical_formula_sum 'Cs P Pb S3.46 Se0.54'
_chemical_formula_weight 524.75
_chemical_name_systematic
; 
 ? 
;
_space_group_IT_number 19
_symmetry_cell_setting orthorhombic
_symmetry_space_group_name_Hall 'P 2ac 2ab'
_symmetry_space_group_name_H-M 'P 21 21 21'
_atom_sites_solution_hydrogens undef
_atom_sites_solution_primary direct
_atom_sites_solution_secondary difmap
_audit_creation_method SHELXL-97
_cell_angle_alpha 90.00
_cell_angle_beta 90.00
_cell_angle_gamma 90.00
_cell_formula_units_Z 4
_cell_length_a 6.3226(4)
_cell_length_b 6.8060(3)
_cell_length_c 18.0909(10)
_cell_measurement_reflns_used 8213
_cell_measurement_temperature 100(2)
_cell_measurement_theta_max 28.01
_cell_measurement_theta_min 3.41
_cell_volume 778.48(7)
_computing_cell_refinement 'stoe x-area'
_computing_data_collection 'stoe x-area'
_computing_data_reduction 'stoe x-area'
_computing_molecular_graphics 'SHELXTL-97 (Sheldrick, 1997)'
_computing_publication_material 'SHELXTL-97 (Sheldrick, 1997)'
_computing_structure_refinement 'SHELXL-97 (Sheldrick, 1997)'
_computing_structure_solution 'SHELXS-97 (Sheldrick, 1990)'
_diffrn_ambient_temperature 100(2)
_diffrn_detector_area_resol_mean 6.67
_diffrn_measured_fraction_theta_full 0.998
_diffrn_measured_fraction_theta_max 0.993
_diffrn_measurement_device_type 'stoe ipds2'
_diffrn_measurement_method rotation
_diffrn_radiation_monochromator graphite
_diffrn_radiation_source 'fine-focus sealed tube'
_diffrn_radiation_type MoK\a
_diffrn_radiation_wavelength 0.71073
_diffrn_reflns_av_R_equivalents 0.0358
_diffrn_reflns_av_sigmaI/netI 0.0276
_diffrn_reflns_limit_h_max 8
_diffrn_reflns_limit_h_min -8
_diffrn_reflns_limit_k_max 9
_diffrn_reflns_limit_k_min -8
_diffrn_reflns_limit_l_max 24
_diffrn_reflns_limit_l_min -24
_diffrn_reflns_number 7227
_diffrn_reflns_theta_full 25.00
_diffrn_reflns_theta_max 29.19
_diffrn_reflns_theta_min 3.41
_exptl_absorpt_coefficient_mu 29.838
_exptl_absorpt_correction_T_max 0.3169
_exptl_absorpt_correction_T_min 0.1987
_exptl_absorpt_correction_type numerical
_exptl_absorpt_process_details 'stoe x-red32'
_exptl_crystal_colour yellow
_exptl_crystal_density_diffrn 4.477
_exptl_crystal_density_method 'not measured'
_exptl_crystal_description block
_exptl_crystal_F_000 903
_exptl_crystal_size_max 0.08
_exptl_crystal_size_mid 0.05
_exptl_crystal_size_min 0.05
_refine_diff_density_max 0.954
_refine_diff_density_min -2.056
_refine_diff_density_rms 0.285
_refine_ls_abs_structure_details 'Flack H D (1983), Acta Cryst. A39, 876-881'
_refine_ls_abs_structure_Flack 0.494(7)
_refine_ls_extinction_method none
_refine_ls_goodness_of_fit_ref 1.068
_refine_ls_hydrogen_treatment undef
_refine_ls_matrix_type full
_refine_ls_number_parameters 59
_refine_ls_number_reflns 2105
_refine_ls_number_restraints 0
_refine_ls_restrained_S_all 1.068
_refine_ls_R_factor_all 0.0270
_refine_ls_R_factor_gt 0.0247
_refine_ls_shift/su_max 0.001
_refine_ls_shift/su_mean 0.000
_refine_ls_structure_factor_coef Fsqd
_refine_ls_weighting_details 'calc w=1/[\s^2^(Fo^2^)+(0.0315P)^2^+2.1863P] where P=(Fo^2^+2Fc^2^)/3'
_refine_ls_weighting_scheme calc
_refine_ls_wR_factor_gt 0.0544
_refine_ls_wR_factor_ref 0.0550
_reflns_number_gt 2026
_reflns_number_total 2105
_reflns_threshold_expression >2sigma(I)
_cod_data_source_file ic901283k_si_002_1.cif
_cod_data_source_block 3
_cod_database_code 4303207

loop_
_symmetry_equiv_pos_as_xyz
'x, y, z'
'-x+1/2, -y, z+1/2'
'-x, y+1/2, -z+1/2'
'x+1/2, -y+1/2, -z'

loop_
_atom_site_label
_atom_site_type_symbol
_atom_site_fract_x
_atom_site_fract_y
_atom_site_fract_z
_atom_site_U_iso_or_equiv
_atom_site_adp_type
_atom_site_occupancy
_atom_site_symmetry_multiplicity
_atom_site_calc_flag
_atom_site_refinement_flags
_atom_site_disorder_assembly
_atom_site_disorder_group
Pb1 Pb 0.70699(4) 0.53079(4) 0.233969(15) 0.00874(7) Uani 1 1 d . . .
Cs1 Cs 0.06060(8) 0.49471(7) 0.45474(3) 0.01804(11) Uani 1 1 d . . .
S1 S 0.5932(7) 0.7440(6) 0.3731(3) 0.0095(6) Uiso 0.863(6) 1 d P . 1
Se1 Se 0.6166(14) 0.7386(14) 0.3777(6) 0.0059(13) Uiso 0.137(6) 1 d P . 2
S2 S 0.3876(9) 0.7402(8) 0.1327(3) 0.0095(6) Uiso 0.866(6) 1 d P . 1
Se2 Se 0.393(2) 0.7338(18) 0.1399(6) 0.0059(13) Uiso 0.134(6) 1 d P . 2
S3 S 0.8465(7) 0.9504(6) 0.2332(3) 0.0095(6) Uiso 0.781(6) 1 d P . 1
Se3 Se 0.8374(9) 0.9728(7) 0.2303(4) 0.0059(13) Uiso 0.219(6) 1 d P . 2
S4 S 0.9436(7) 0.4938(9) 0.0946(3) 0.0095(6) Uiso 0.936(6) 1 d P . 1
Se4 Se 0.926(4) 0.490(5) 0.0954(16) 0.0059(13) Uiso 0.064(6) 1 d P . 2
P1 P 0.7827(3) 0.9841(3) 0.34670(9) 0.0063(3) Uani 1 1 d . . .

loop_
_atom_site_aniso_label
_atom_site_aniso_U_11
_atom_site_aniso_U_22
_atom_site_aniso_U_33
_atom_site_aniso_U_23
_atom_site_aniso_U_13
_atom_site_aniso_U_12
Pb1 0.00704(10) 0.01010(11) 0.00909(11) -0.00067(10) -0.00014(10) 0.00026(9)
Cs1 0.0343(3) 0.0084(2) 0.0114(2) -0.00065(18) -0.00872(18) 0.00116(18)
P1 0.0061(6) 0.0053(7) 0.0075(7) 0.0007(6) -0.0014(6) -0.0010(7)

loop_
_atom_type_symbol
_atom_type_description
_atom_type_scat_dispersion_real
_atom_type_scat_dispersion_imag
_atom_type_scat_source
P P 0.1023 0.0942 'International Tables Vol C Tables 4.2.6.8 and 6.1.1.4'
S S 0.1246 0.1234 'International Tables Vol C Tables 4.2.6.8 and 6.1.1.4'
Se Se -0.0929 2.2259 'International Tables Vol C Tables 4.2.6.8 and 6.1.1.4'
Cs Cs -0.3680 2.1192 'International Tables Vol C Tables 4.2.6.8 and 6.1.1.4'
Pb Pb -3.3944 10.1111 'International Tables Vol C Tables 4.2.6.8 and 6.1.1.4'

loop_
_geom_angle_atom_site_label_1
_geom_angle_atom_site_label_2
_geom_angle_atom_site_label_3
_geom_angle
_geom_angle_site_symmetry_1
_geom_angle_site_symmetry_3
_geom_angle_publ_flag
Se4 Pb1 S3 72.2(5) . 3_745 ?
Se4 Pb1 S4 1.8(6) . . ?
S3 Pb1 S4 70.64(14) 3_745 . ?
Se4 Pb1 Se2 82.4(6) . . ?
S3 Pb1 Se2 148.1(3) 3_745 . ?
S4 Pb1 Se2 83.6(3) . . ?
Se4 Pb1 Se3 73.1(5) . 3_745 ?
S3 Pb1 Se3 3.22(16) 3_745 3_745 ?
S4 Pb1 Se3 71.52(16) . 3_745 ?
Se2 Pb1 Se3 146.7(3) . 3_745 ?
Se4 Pb1 S3 86.9(6) . . ?
S3 Pb1 S3 83.98(8) 3_745 . ?
S4 Pb1 S3 85.85(15) . . ?
Se2 Pb1 S3 75.5(3) . . ?
Se3 Pb1 S3 80.92(13) 3_745 . ?
Se4 Pb1 S1 153.5(6) . . ?
S3 Pb1 S1 98.71(14) 3_745 . ?
S4 Pb1 S1 152.16(14) . . ?
Se2 Pb1 S1 95.5(3) . . ?
Se3 Pb1 S1 96.55(14) 3_745 . ?
S3 Pb1 S1 67.15(13) . . ?
Se4 Pb1 Se1 152.6(6) . . ?
S3 Pb1 Se1 95.5(2) 3_745 . ?
S4 Pb1 Se1 151.1(2) . . ?
Se2 Pb1 Se1 98.6(3) . . ?
Se3 Pb1 Se1 93.3(2) 3_745 . ?
S3 Pb1 Se1 67.1(2) . . ?
S1 Pb1 Se1 3.3(2) . . ?
Se4 Pb1 S2 81.0(6) . . ?
S3 Pb1 S2 146.91(14) 3_745 . ?
S4 Pb1 S2 82.14(14) . . ?
Se2 Pb1 S2 1.4(3) . . ?
Se3 Pb1 S2 145.64(16) 3_745 . ?
S3 Pb1 S2 75.43(14) . . ?
S1 Pb1 S2 96.79(13) . . ?
Se1 Pb1 S2 99.88(19) . . ?
Se4 Pb1 Se2 132.3(7) . 3_645 ?
S3 Pb1 Se2 85.8(3) 3_745 3_645 ?
S4 Pb1 Se2 132.5(2) . 3_645 ?
Se2 Pb1 Se2 126.06(15) . 3_645 ?
Se3 Pb1 Se2 87.2(3) 3_745 3_645 ?
S3 Pb1 Se2 133.1(2) . 3_645 ?
S1 Pb1 Se2 69.5(2) . 3_645 ?
Se1 Pb1 Se2 68.5(3) . 3_645 ?
S2 Pb1 Se2 127.1(3) . 3_645 ?
Se4 Pb1 Se3 87.0(6) . . ?
S3 Pb1 Se3 85.98(14) 3_745 . ?
S4 Pb1 Se3 85.97(17) . . ?
Se2 Pb1 Se3 73.4(3) . . ?
Se3 Pb1 Se3 82.93(11) 3_745 . ?
S3 Pb1 Se3 2.08(18) . . ?
S1 Pb1 Se3 67.30(15) . . ?
Se1 Pb1 Se3 67.4(2) . . ?
S2 Pb1 Se3 73.38(15) . . ?
Se2 Pb1 Se3 134.1(2) 3_645 . ?
Se4 Pb1 Cs1 121.2(5) . 1_655 ?
S3 Pb1 Cs1 49.07(11) 3_745 1_655 ?
S4 Pb1 Cs1 119.61(9) . 1_655 ?
Se2 Pb1 Cs1 148.6(3) . 1_655 ?
Se3 Pb1 Cs1 48.09(13) 3_745 1_655 ?
S3 Pb1 Cs1 84.90(10) . 1_655 ?
S1 Pb1 Cs1 53.87(8) . 1_655 ?
Se1 Pb1 Cs1 50.66(16) . 1_655 ?
S2 Pb1 Cs1 149.74(10) . 1_655 ?
Se2 Pb1 Cs1 55.0(2) 3_645 1_655 ?
Se3 Pb1 Cs1 86.64(11) . 1_655 ?
Se3 Cs1 S3 2.72(13) 3_645 3_645 ?
Se3 Cs1 Se4 77.5(5) 3_645 3_655 ?
S3 Cs1 Se4 79.9(5) 3_645 3_655 ?
Se3 Cs1 S4 78.14(12) 3_645 3_655 ?
S3 Cs1 S4 80.57(11) 3_645 3_655 ?
Se4 Cs1 S4 1.8(4) 3_655 3_655 ?
Se3 Cs1 S4 73.18(12) 3_645 3_645 ?
S3 Cs1 S4 70.64(11) 3_645 3_645 ?
Se4 Cs1 S4 150.3(4) 3_655 3_645 ?
S4 Cs1 S4 150.60(17) 3_655 3_645 ?
Se3 Cs1 Se1 77.6(2) 3_645 1_455 ?
S3 Cs1 Se1 77.82(19) 3_645 1_455 ?
Se4 Cs1 Se1 57.6(4) 3_655 1_455 ?
S4 Cs1 Se1 56.05(18) 3_655 1_455 ?
S4 Cs1 Se1 110.31(18) 3_645 1_455 ?
Se3 Cs1 Se1 147.25(18) 3_645 4_466 ?
S3 Cs1 Se1 149.96(17) 3_645 4_466 ?
Se4 Cs1 Se1 74.1(5) 3_655 4_466 ?
S4 Cs1 Se1 73.94(18) 3_655 4_466 ?
S4 Cs1 Se1 135.35(19) 3_645 4_466 ?
Se1 Cs1 Se1 100.1(2) 1_455 4_466 ?
Se3 Cs1 Se4 72.7(5) 3_645 3_645 ?
S3 Cs1 Se4 70.2(5) 3_645 3_645 ?
Se4 Cs1 Se4 150.0(9) 3_655 3_645 ?
S4 Cs1 Se4 150.5(4) 3_655 3_645 ?
S4 Cs1 Se4 1.7(4) 3_645 3_645 ?
Se1 Cs1 Se4 111.7(5) 1_455 3_645 ?
Se1 Cs1 Se4 135.2(5) 4_466 3_645 ?
Se3 Cs1 S1 149.46(11) 3_645 4_466 ?
S3 Cs1 S1 152.18(10) 3_645 4_466 ?
Se4 Cs1 S1 75.3(5) 3_655 4_466 ?
S4 Cs1 S1 75.04(11) 3_655 4_466 ?
S4 Cs1 S1 134.34(11) 3_645 4_466 ?
Se1 Cs1 S1 98.89(19) 1_455 4_466 ?
Se1 Cs1 S1 2.70(18) 4_466 4_466 ?
Se4 Cs1 S1 134.3(5) 3_645 4_466 ?
Se3 Cs1 S2 146.98(12) 3_645 2_565 ?
S3 Cs1 S2 145.25(11) 3_645 2_565 ?
Se4 Cs1 S2 131.1(5) 3_655 2_565 ?
S4 Cs1 S2 130.97(12) 3_655 2_565 ?
S4 Cs1 S2 78.35(12) 3_645 2_565 ?
Se1 Cs1 S2 129.03(19) 1_455 2_565 ?
Se1 Cs1 S2 57.03(18) 4_466 2_565 ?
Se4 Cs1 S2 78.3(5) 3_645 2_565 ?
S1 Cs1 S2 56.00(11) 4_466 2_565 ?
Se3 Cs1 S2 72.73(12) 3_645 3_545 ?
S3 Cs1 S2 70.57(11) 3_645 3_545 ?
Se4 Cs1 S2 111.1(4) 3_655 3_545 ?
S4 Cs1 S2 109.89(12) 3_655 3_545 ?
S4 Cs1 S2 55.24(11) 3_645 3_545 ?
Se1 Cs1 S2 56.05(18) 1_455 3_545 ?
Se1 Cs1 S2 133.21(16) 4_466 3_545 ?
Se4 Cs1 S2 56.8(4) 3_645 3_545 ?
S1 Cs1 S2 130.56(11) 4_466 3_545 ?
S2 Cs1 S2 104.19(12) 2_565 3_545 ?
Se3 Cs1 Se2 148.6(2) 3_645 2_565 ?
S3 Cs1 Se2 146.91(19) 3_645 2_565 ?
Se4 Cs1 Se2 129.7(5) 3_655 2_565 ?
S4 Cs1 Se2 129.5(2) 3_655 2_565 ?
S4 Cs1 Se2 79.8(2) 3_645 2_565 ?
Se1 Cs1 Se2 127.9(3) 1_455 2_565 ?
Se1 Cs1 Se2 55.6(2) 4_466 2_565 ?
Se4 Cs1 Se2 79.8(5) 3_645 2_565 ?
S1 Cs1 Se2 54.50(19) 4_466 2_565 ?
S2 Cs1 Se2 1.7(2) 2_565 2_565 ?
S2 Cs1 Se2 104.6(2) 3_545 2_565 ?
P1 S1 Pb1 92.81(16) . . ?
P1 S1 Cs1 81.00(14) . 4_566 ?
Pb1 S1 Cs1 169.38(15) . 4_566 ?
P1 S1 Cs1 89.53(14) . 1_655 ?
Pb1 S1 Cs1 85.50(10) . 1_655 ?
Cs1 S1 Cs1 85.82(10) 4_566 1_655 ?
P1 S1 Cs1 153.02(18) . . ?
Pb1 S1 Cs1 107.66(12) . . ?
Cs1 S1 Cs1 81.00(9) 4_566 . ?
Cs1 S1 Cs1 108.98(11) 1_655 . ?
P1 Se1 Pb1 92.8(4) . . ?
P1 Se1 Cs1 94.8(3) . 1_655 ?
Pb1 Se1 Cs1 88.2(2) . 1_655 ?
P1 Se1 Cs1 82.4(3) . 4_566 ?
Pb1 Se1 Cs1 174.3(3) . 4_566 ?
Cs1 Se1 Cs1 89.0(2) 1_655 4_566 ?
P1 Se1 Cs1 148.8(4) . . ?
Pb1 Se1 Cs1 105.3(3) . . ?
Cs1 Se1 Cs1 110.7(3) 1_655 . ?
Cs1 Se1 Cs1 80.4(2) 4_566 . ?
P1 S2 Pb1 81.09(16) 3_645 . ?
P1 S2 Cs1 80.53(17) 3_645 2_564 ?
Pb1 S2 Cs1 105.44(15) . 2_564 ?
P1 S2 Cs1 94.17(19) 3_645 3 ?
Pb1 S2 Cs1 168.48(19) . 3 ?
Cs1 S2 Cs1 83.96(11) 2_564 3 ?
P1 Se2 Pb1 84.8(4) 3_645 . ?
P1 Se2 Pb1 110.0(5) 3_645 3_655 ?
Pb1 Se2 Pb1 91.1(3) . 3_655 ?
P1 Se2 Cs1 78.5(4) 3_645 2_564 ?
Pb1 Se2 Cs1 105.7(4) . 2_564 ?
Pb1 Se2 Cs1 162.0(4) 3_655 2_564 ?
P1 Se2 Cs1 91.8(4) 3_645 3 ?
Pb1 Se2 Cs1 171.4(4) . 3 ?
Pb1 Se2 Cs1 82.7(3) 3_655 3 ?
Cs1 Se2 Cs1 81.2(2) 2_564 3 ?
P1 Se2 Cs1 146.9(5) 3_645 3_655 ?
Pb1 Se2 Cs1 83.2(3) . 3_655 ?
Pb1 Se2 Cs1 100.9(3) 3_655 3_655 ?
Cs1 Se2 Cs1 75.3(2) 2_564 3_655 ?
Cs1 Se2 Cs1 103.8(2) 3 3_655 ?
P1 S3 Pb1 88.10(17) . 3_755 ?
P1 S3 Pb1 92.46(17) . . ?
Pb1 S3 Pb1 117.45(15) 3_755 . ?
P1 S3 Cs1 168.68(19) . 3_655 ?
Pb1 S3 Cs1 91.11(13) 3_755 3_655 ?
Pb1 S3 Cs1 97.91(13) . 3_655 ?
P1 Se3 Pb1 86.4(2) . 3_755 ?
P1 Se3 Pb1 88.33(18) . . ?
Pb1 Se3 Pb1 112.26(15) 3_755 . ?
P1 Se3 Cs1 175.2(2) . 3_655 ?
Pb1 Se3 Cs1 91.39(16) 3_755 3_655 ?
Pb1 Se3 Cs1 96.50(16) . 3_655 ?
P1 S4 Pb1 89.31(19) 3_745 . ?
P1 S4 Cs1 96.2(2) 3_745 3_645 ?
Pb1 S4 Cs1 107.25(16) . 3_645 ?
P1 S4 Cs1 99.8(2) 3_745 3_655 ?
Pb1 S4 Cs1 97.50(16) . 3_655 ?
Cs1 S4 Cs1 150.60(17) 3_645 3_655 ?
P1 S4 Cs1 70.50(13) 3_745 2_664 ?
Pb1 S4 Cs1 158.74(16) . 2_664 ?
Cs1 S4 Cs1 82.24(11) 3_645 2_664 ?
Cs1 S4 Cs1 80.10(10) 3_655 2_664 ?
P1 S4 Cs1 173.1(2) 3_745 2_564 ?
Pb1 S4 Cs1 97.63(11) . 2_564 ?
Cs1 S4 Cs1 81.65(11) 3_645 2_564 ?
Cs1 S4 Cs1 79.52(10) 3_655 2_564 ?
Cs1 S4 Cs1 102.63(12) 2_664 2_564 ?
P1 Se4 Pb1 89.4(10) 3_745 . ?
P1 Se4 Cs1 95.2(10) 3_745 3_645 ?
Pb1 Se4 Cs1 109.3(9) . 3_645 ?
P1 Se4 Cs1 97.1(10) 3_745 3_655 ?
Pb1 Se4 Cs1 98.0(9) . 3_655 ?
Cs1 Se4 Cs1 150.0(9) 3_645 3_655 ?
P1 Se4 Cs1 170.1(11) 3_745 2_564 ?
Pb1 Se4 Cs1 100.4(6) . 2_564 ?
Cs1 Se4 Cs1 83.0(6) 3_645 2_564 ?
Cs1 Se4 Cs1 80.2(6) 3_655 2_564 ?
P1 Se4 Cs1 67.8(6) 3_745 2_664 ?
Pb1 Se4 Cs1 156.1(9) . 2_664 ?
Cs1 Se4 Cs1 81.1(6) 3_645 2_664 ?
Cs1 Se4 Cs1 78.4(5) 3_655 2_664 ?
Cs1 Se4 Cs1 102.3(7) 2_564 2_664 ?
S4 P1 Se2 112.0(4) 3_755 3_655 ?
S4 P1 Se1 108.7(3) 3_755 . ?
Se2 P1 Se1 111.5(5) 3_655 . ?
S4 P1 S1 113.3(2) 3_755 . ?
Se2 P1 S1 108.2(4) 3_655 . ?
Se1 P1 S1 4.7(3) . . ?
S4 P1 S2 108.6(2) 3_755 3_655 ?
Se2 P1 S2 3.8(4) 3_655 3_655 ?
Se1 P1 S2 111.6(3) . 3_655 ?
S1 P1 S2 108.6(2) . 3_655 ?
S4 P1 S3 110.5(2) 3_755 . ?
Se2 P1 S3 108.1(4) 3_655 . ?
Se1 P1 S3 106.0(3) . . ?
S1 P1 S3 104.41(19) . . ?
S2 P1 S3 111.4(2) 3_655 . ?
S4 P1 Se4 2.0(9) 3_755 3_755 ?
Se2 P1 Se4 113.5(9) 3_655 3_755 ?
Se1 P1 Se4 108.9(9) . 3_755 ?
S1 P1 Se4 113.6(9) . 3_755 ?
S2 P1 Se4 110.2(9) 3_655 3_755 ?
S3 P1 Se4 108.6(8) . 3_755 ?
S4 P1 Se3 112.3(2) 3_755 . ?
Se2 P1 Se3 103.6(4) 3_655 . ?
Se1 P1 Se3 108.8(3) . . ?
S1 P1 Se3 106.9(2) . . ?
S2 P1 Se3 106.9(2) 3_655 . ?
S3 P1 Se3 4.6(2) . . ?
Se4 P1 Se3 110.4(8) 3_755 . ?
S4 P1 Cs1 79.75(15) 3_755 4_566 ?
Se2 P1 Cs1 70.2(3) 3_655 4_566 ?
Se1 P1 Cs1 65.8(3) . 4_566 ?
S1 P1 Cs1 66.81(14) . 4_566 ?
S2 P1 Cs1 67.31(15) 3_655 4_566 ?
S3 P1 Cs1 169.01(14) . 4_566 ?
Se4 P1 Cs1 81.6(8) 3_755 4_566 ?
Se3 P1 Cs1 167.98(16) . 4_566 ?
S4 P1 Cs1 55.39(17) 3_755 1_655 ?
Se2 P1 Cs1 145.4(3) 3_655 1_655 ?
Se1 P1 Cs1 56.4(2) . 1_655 ?
S1 P1 Cs1 61.08(12) . 1_655 ?
S2 P1 Cs1 142.09(16) 3_655 1_655 ?
S3 P1 Cs1 106.53(13) . 1_655 ?
Se4 P1 Cs1 55.0(9) 3_755 1_655 ?
Se3 P1 Cs1 111.04(14) . 1_655 ?
Cs1 P1 Cs1 75.60(3) 4_566 1_655 ?

loop_
_geom_bond_atom_site_label_1
_geom_bond_atom_site_label_2
_geom_bond_distance
_geom_bond_site_symmetry_2
_geom_bond_publ_flag
Pb1 Se4 2.88(3) . ?
Pb1 S3 2.936(4) 3_745 ?
Pb1 S4 2.943(5) . ?
Pb1 Se2 2.956(11) . ?
Pb1 Se3 2.979(6) 3_745 ?
Pb1 S3 2.989(4) . ?
Pb1 S1 2.994(5) . ?
Pb1 Se1 3.014(11) . ?
Pb1 S2 3.076(5) . ?
Pb1 Se2 3.113(13) 3_645 ?
Pb1 Se3 3.120(5) . ?
Pb1 Cs1 4.5838(6) 1_655 ?
Cs1 Se3 3.412(7) 3_645 ?
Cs1 S3 3.464(6) 3_645 ?
Cs1 Se4 3.49(3) 3_655 ?
Cs1 S4 3.512(6) 3_655 ?
Cs1 S4 3.524(6) 3_645 ?
Cs1 Se1 3.547(9) 1_455 ?
Cs1 Se1 3.551(11) 4_466 ?
Cs1 Se4 3.56(3) 3_645 ?
Cs1 S1 3.592(5) 4_466 ?
Cs1 S2 3.610(5) 2_565 ?
Cs1 S2 3.679(5) 3_545 ?
Cs1 Se2 3.705(12) 2_565 ?
S1 P1 2.082(5) . ?
S1 Cs1 3.592(5) 4_566 ?
S1 Cs1 3.714(4) 1_655 ?
Se1 P1 2.051(11) . ?
Se1 Cs1 3.547(8) 1_655 ?
Se1 Cs1 3.551(11) 4_566 ?
S2 P1 2.082(6) 3_645 ?
S2 Cs1 3.610(5) 2_564 ?
S2 Cs1 3.679(5) 3 ?
Se2 P1 2.046(13) 3_645 ?
Se2 Pb1 3.113(13) 3_655 ?
Se2 Cs1 3.705(12) 2_564 ?
Se2 Cs1 3.784(12) 3 ?
Se2 Cs1 4.244(13) 3_655 ?
S3 P1 2.105(6) . ?
S3 Pb1 2.936(4) 3_755 ?
S3 Cs1 3.464(6) 3_655 ?
Se3 P1 2.136(7) . ?
Se3 Pb1 2.979(5) 3_755 ?
Se3 Cs1 3.412(7) 3_655 ?
S4 P1 2.032(5) 3_745 ?
S4 Cs1 3.512(6) 3_645 ?
S4 Cs1 3.524(6) 3_655 ?
S4 Cs1 4.029(5) 2_664 ?
S4 Cs1 4.070(5) 2_564 ?
Se4 P1 2.12(3) 3_745 ?
Se4 Cs1 3.49(3) 3_645 ?
Se4 Cs1 3.56(3) 3_655 ?
Se4 Cs1 4.00(3) 2_564 ?
Se4 Cs1 4.12(2) 2_664 ?
P1 S4 2.032(5) 3_755 ?
P1 Se2 2.046(13) 3_655 ?
P1 S2 2.082(6) 3_655 ?
P1 Se4 2.12(3) 3_755 ?
P1 Cs1 3.8594(17) 4_566 ?
P1 Cs1 4.2427(17) 1_655 ?
